data_7119867
loop_
_publ_author_name
'Kobayashi, Yoichi'
'Mishima, Yasuhiro'
'Mutoh, Katsuya'
'Abe, Jiro'

_publ_section_title
;
 Highly durable photochromic radical complexes having no steric
 protections of radicals.
;
_journal_issue 31
_journal_name_full 'Chemical communications (Cambridge, England)'
_journal_page_first 4315
_journal_page_last 4318
_journal_paper_doi 10.1039/c7cc01439b
_journal_volume 53
_journal_year 2017
_chemical_formula_sum 'C25 H30 N2 O'
_chemical_formula_weight 374.51
_chemical_name_systematic 3,5-di-tert-butyl-2',3'-dimethylspiro[cyclohexane-1,5'-imidazo[2,1-a]isoindole]-2,5-dien-4-one
_space_group_crystal_system triclinic
_space_group_IT_number 2
_space_group_name_Hall '-P 1'
_space_group_name_H-M_alt 'P -1'
_symmetry_space_group_name_Hall '-P 1'
_symmetry_space_group_name_H-M 'P -1'
_atom_sites_solution_hydrogens geom
_atom_sites_solution_primary direct
_atom_sites_solution_secondary difmap
_audit_update_record
;
2017-02-23 deposited with the CCDC.
2017-03-22 downloaded from the CCDC.
;
_cell_angle_alpha 83.1537(13)
_cell_angle_beta 71.5734(13)
_cell_angle_gamma 86.3277(12)
_cell_formula_units_Z 2
_cell_length_a 9.2185(9)
_cell_length_b 9.7237(9)
_cell_length_c 12.7331(12)
_cell_measurement_reflns_used 2997
_cell_measurement_temperature 296.0
_cell_measurement_theta_max 28.3656
_cell_measurement_theta_min 2.3296
_cell_volume 1074.71(18)
_computing_cell_refinement 'SAINT V8.32B (Bruker AXS Inc., 2013)'
_computing_data_collection 'Bruker SMART APEXII'
_computing_data_reduction 'SAINT V8.32B (Bruker AXS Inc., 2013)'
_computing_molecular_graphics 'XSHELL V6.3.1 (Bruker AXS)'
_computing_publication_material 'Generate Report (Bruker AXS)'
_computing_structure_refinement 'SHELXL-2013 (Sheldrick, 2013)'
_diffrn_ambient_temperature 296.0
_diffrn_detector_area_resol_mean 8.3333
_diffrn_measured_fraction_theta_full 0.986
_diffrn_measured_fraction_theta_max 0.986
_diffrn_measurement_device_type 'Bruker D8 goniometer'
_diffrn_measurement_method 'omega scans'
_diffrn_radiation_monochromator graphite
_diffrn_radiation_type MoK\a
_diffrn_radiation_wavelength 0.71073
_diffrn_reflns_av_R_equivalents 0.0110
_diffrn_reflns_limit_h_max 10
_diffrn_reflns_limit_h_min -9
_diffrn_reflns_limit_k_max 10
_diffrn_reflns_limit_k_min -10
_diffrn_reflns_limit_l_max 14
_diffrn_reflns_limit_l_min -5
_diffrn_reflns_number 4405
_diffrn_reflns_theta_full 23.25
_diffrn_reflns_theta_max 23.25
_diffrn_reflns_theta_min 2.84
_diffrn_source 'sealed tube'
_exptl_absorpt_coefficient_mu 0.070
_exptl_absorpt_correction_T_max 0.99
_exptl_absorpt_correction_T_min 0.90
_exptl_absorpt_correction_type empirical
_exptl_absorpt_process_details 'SADABS Sheldrick 1996'
_exptl_crystal_colour colorless
_exptl_crystal_density_diffrn 1.157
_exptl_crystal_density_method 'not measured'
_exptl_crystal_description block
_exptl_crystal_F_000 404
_exptl_crystal_recrystallization_method 'Re-crystallisation from solvent'
_exptl_crystal_size_max 0.100
_exptl_crystal_size_mid 0.100
_exptl_crystal_size_min 0.100
_refine_diff_density_max 0.351
_refine_diff_density_min -0.176
_refine_ls_extinction_method none
_refine_ls_goodness_of_fit_ref 1.020
_refine_ls_hydrogen_treatment constr
_refine_ls_matrix_type full
_refine_ls_number_parameters 261
_refine_ls_number_reflns 3047
_refine_ls_number_restraints 0
_refine_ls_restrained_S_all 1.020
_refine_ls_R_factor_all 0.0457
_refine_ls_R_factor_gt 0.0403
_refine_ls_shift/su_max 0.000
_refine_ls_shift/su_mean 0.000
_refine_ls_structure_factor_coef Fsqd
_refine_ls_weighting_details 'w=1/[\s^2^(Fo^2^)+(0.0506P)^2^+0.6324P] where P=(Fo^2^+2Fc^2^)/3'
_refine_ls_weighting_scheme calc
_refine_ls_wR_factor_gt 0.1017
_refine_ls_wR_factor_ref 0.1060
_reflns_number_gt 2707
_reflns_number_total 3047
_reflns_threshold_expression 'I > 2\s(I)'
_cod_data_source_file c7cc01439b2.cif
_cod_data_source_block I
_cod_depositor_comments 'Adding full bibliography for 7119867.cif.'
_cod_database_code 7119867

loop_
_space_group_symop_operation_xyz
'x, y, z'
'-x, -y, -z'

loop_
_atom_site_type_symbol
_atom_site_label
_atom_site_fract_x
_atom_site_fract_y
_atom_site_fract_z
_atom_site_U_iso_or_equiv
_atom_site_adp_type
_atom_site_calc_flag
_atom_site_refinement_flags_adp
_atom_site_refinement_flags_posn
_atom_site_occupancy
N N1 0.45786(16) 0.40580(14) 0.36078(11) 0.0227(3) Uani d . . 1
N N2 0.27071(16) 0.52787(15) 0.47110(11) 0.0253(4) Uani d . . 1
C C3 0.83779(18) 0.25419(17) 0.23834(13) 0.0200(4) Uani d . . 1
C C4 0.58254(19) 0.35863(16) 0.16716(13) 0.0198(4) Uani d . . 1
H H4 0.4908 0.3811 0.1524 0.024 Uiso calc U R 1
C C5 0.68867(18) 0.28497(16) 0.09648(13) 0.0192(4) Uani d . . 1
C C6 0.50908(19) 0.63676(18) 0.32243(13) 0.0230(4) Uani d . . 1
C C7 0.24032(19) 0.38717(17) 0.49579(13) 0.0225(4) Uani d . . 1
C C8 0.67015(18) 0.24566(17) -0.01165(13) 0.0200(4) Uani d . . 1
C C9 0.62941(19) 0.56658(18) 0.25016(13) 0.0221(4) Uani d . . 1
C C10 0.60329(18) 0.40696(18) 0.26885(13) 0.0215(4) Uani d . . 1
C C11 0.40351(19) 0.53370(17) 0.38988(13) 0.0200(4) Uani d . . 1
O O1 0.94505(15) 0.2015(2) 0.05245(11) 0.0554(5) Uani d . . 1
C C13 0.72961(19) 0.33096(17) 0.30417(14) 0.0210(4) Uani d . . 1
H H13 0.7327 0.3377 0.3757 0.025 Uiso calc U R 1
C C14 0.7507(2) 0.77951(18) 0.17235(14) 0.0264(4) Uani d . . 1
H H14 0.8313 0.8291 0.1221 0.032 Uiso calc U R 1
C C15 0.97016(19) 0.18234(18) 0.27438(14) 0.0225(4) Uani d . . 1
C C16 0.5102(2) 0.77906(18) 0.32023(14) 0.0254(4) Uani d . . 1
H H16 0.4305 0.826 0.3685 0.03 Uiso calc U R 1
C C17 0.5095(2) 0.28080(18) -0.01746(14) 0.0254(4) Uani d . . 1
H H17A 0.4364 0.2331 0.0455 0.038 Uiso calc U R 1
H H17B 0.5005 0.2525 -0.0848 0.038 Uiso calc U R 1
H H17C 0.4901 0.3789 -0.0167 0.038 Uiso calc U R 1
C C18 0.83315(19) 0.24329(19) 0.12332(14) 0.0261(4) Uani d . . 1
C C19 0.3556(2) 0.30941(18) 0.42740(14) 0.0244(4) Uani d . . 1
C C20 0.75131(19) 0.63679(17) 0.17357(14) 0.0222(4) Uani d . . 1
H H20 0.8305 0.5898 0.1249 0.027 Uiso calc U R 1
C C21 0.3819(2) 0.15810(18) 0.42080(15) 0.0281(4) Uani d . . 1
H H21A 0.388 0.1372 0.3477 0.042 Uiso calc U R 1
H H21B 0.2989 0.1094 0.475 0.042 Uiso calc U R 1
H H21C 0.476 0.1298 0.4354 0.042 Uiso calc U R 1
C C22 0.6969(2) 0.08912(19) -0.01847(16) 0.0338(5) Uani d . . 1
H H22A 0.7986 0.0633 -0.017 0.051 Uiso calc U R 1
H H22B 0.6849 0.0661 -0.0864 0.051 Uiso calc U R 1
H H22C 0.624 0.04 0.0438 0.051 Uiso calc U R 1
C C23 0.1001(2) 0.3393(2) 0.58514(15) 0.0318(4) Uani d . . 1
H H23A 0.1022 0.3654 0.655 0.048 Uiso calc U R 1
H H23B 0.0957 0.2403 0.5897 0.048 Uiso calc U R 1
H H23C 0.0116 0.3812 0.5685 0.048 Uiso calc U R 1
C C24 0.6311(2) 0.85052(18) 0.24538(14) 0.0271(4) Uani d . . 1
H H24 0.6332 0.9463 0.2434 0.032 Uiso calc U R 1
C C25 0.9427(2) 0.1883(2) 0.39834(16) 0.0386(5) Uani d . . 1
H H25A 0.8458 0.149 0.44 0.058 Uiso calc U R 1
H H25B 0.9424 0.283 0.4128 0.058 Uiso calc U R 1
H H25C 1.0227 0.1368 0.4202 0.058 Uiso calc U R 1
C C26 0.7838(2) 0.3263(2) -0.11233(15) 0.0364(5) Uani d . . 1
H H26A 0.7694 0.4238 -0.1053 0.055 Uiso calc U R 1
H H26B 0.7665 0.3071 -0.1796 0.055 Uiso calc U R 1
H H26C 0.8865 0.2981 -0.1149 0.055 Uiso calc U R 1
C C27 0.9820(2) 0.0290(2) 0.25536(18) 0.0377(5) Uani d . . 1
H H27A 1.0623 -0.016 0.2808 0.057 Uiso calc U R 1
H H27B 1.0042 0.0208 0.1774 0.057 Uiso calc U R 1
H H27C 0.8867 -0.0141 0.2959 0.057 Uiso calc U R 1
C C28 1.1200(2) 0.2531(3) 0.2093(2) 0.0500(6) Uani d . . 1
H H28A 1.2022 0.2069 0.2317 0.075 Uiso calc U R 1
H H28B 1.1125 0.3483 0.224 0.075 Uiso calc U R 1
H H28C 1.1394 0.2487 0.1311 0.075 Uiso calc U R 1

loop_
_atom_site_aniso_label
_atom_site_aniso_U_11
_atom_site_aniso_U_22
_atom_site_aniso_U_33
_atom_site_aniso_U_12
_atom_site_aniso_U_13
_atom_site_aniso_U_23
N1 0.0234(8) 0.0264(8) 0.0198(7) 0.0014(6) -0.0085(6) -0.0043(6)
N2 0.0258(8) 0.0322(9) 0.0200(8) 0.0030(6) -0.0097(6) -0.0055(6)
C3 0.0188(9) 0.0220(9) 0.0205(9) -0.0037(7) -0.0076(7) -0.0018(7)
C4 0.0194(9) 0.0214(9) 0.0210(9) -0.0005(7) -0.0100(7) -0.0017(7)
C5 0.0187(9) 0.0214(9) 0.0177(8) -0.0024(7) -0.0061(7) -0.0003(7)
C6 0.0249(9) 0.0281(10) 0.0205(9) 0.0031(7) -0.0133(7) -0.0056(7)
C7 0.0243(9) 0.0272(10) 0.0196(9) 0.0007(7) -0.0124(7) -0.0021(7)
C8 0.0213(9) 0.0240(9) 0.0155(8) 0.0001(7) -0.0063(7) -0.0037(7)
C9 0.0238(9) 0.0295(10) 0.0192(8) 0.0055(7) -0.0149(7) -0.0071(7)
C10 0.0189(9) 0.0289(9) 0.0183(8) 0.0035(7) -0.0071(7) -0.0066(7)
C11 0.0252(9) 0.0224(9) 0.0159(8) 0.0049(7) -0.0111(7) -0.0060(7)
O1 0.0243(8) 0.1186(15) 0.0244(8) 0.0235(8) -0.0089(6) -0.0220(8)
C13 0.0247(9) 0.0227(9) 0.0194(9) -0.0012(7) -0.0118(7) -0.0026(7)
C14 0.0248(10) 0.0307(10) 0.0264(9) -0.0034(8) -0.0114(8) -0.0028(8)
C15 0.0191(9) 0.0264(9) 0.0240(9) 0.0017(7) -0.0097(7) -0.0032(7)
C16 0.0277(10) 0.0294(10) 0.0222(9) 0.0026(8) -0.0117(8) -0.0064(7)
C17 0.0293(10) 0.0291(10) 0.0225(9) 0.0033(8) -0.0133(8) -0.0090(7)
C18 0.0182(9) 0.0394(11) 0.0197(9) 0.0021(8) -0.0045(8) -0.0051(8)
C19 0.0280(10) 0.0282(10) 0.0210(9) -0.0019(8) -0.0144(8) 0.0005(7)
C20 0.0214(9) 0.0254(9) 0.0239(9) 0.0026(7) -0.0124(7) -0.0058(7)
C21 0.0303(10) 0.0267(10) 0.0291(10) 0.0012(8) -0.0127(8) -0.0023(8)
C22 0.0473(12) 0.0320(11) 0.0268(10) 0.0120(9) -0.0174(9) -0.0126(8)
C23 0.0310(10) 0.0412(11) 0.0239(10) -0.0025(8) -0.0099(8) -0.0012(8)
C24 0.0339(10) 0.0227(9) 0.0302(10) -0.0023(8) -0.0177(8) -0.0028(8)
C25 0.0447(12) 0.0452(12) 0.0353(11) 0.0222(10) -0.0265(10) -0.0145(9)
C26 0.0356(11) 0.0557(13) 0.0183(9) -0.0142(9) -0.0081(8) 0.0011(9)
C27 0.0342(11) 0.0367(11) 0.0492(12) 0.0148(9) -0.0216(10) -0.0169(9)
C28 0.0239(11) 0.0665(15) 0.0614(15) -0.0105(10) -0.0236(10) 0.0205(12)

loop_
_atom_type_symbol
_atom_type_description
_atom_type_scat_dispersion_real
_atom_type_scat_dispersion_imag
_atom_type_scat_source
C C 0.0033 0.0016 'International Tables Vol C Tables 4.2.6.8 and 6.1.1.4'
H H 0.0000 0.0000 'International Tables Vol C Tables 4.2.6.8 and 6.1.1.4'
N N 0.0061 0.0033 'International Tables Vol C Tables 4.2.6.8 and 6.1.1.4'
O O 0.0106 0.0060 'International Tables Vol C Tables 4.2.6.8 and 6.1.1.4'

loop_
_geom_angle_atom_site_label_1
_geom_angle_atom_site_label_2
_geom_angle_atom_site_label_3
_geom_angle
C11 N1 C19 108.16(14)
C11 N1 C10 114.01(14)
C19 N1 C10 137.82(14)
C11 N2 C7 104.71(14)
C13 C3 C18 118.44(15)
C13 C3 C15 122.53(14)
C18 C3 C15 118.97(14)
C5 C4 C10 123.60(15)
C5 C4 H4 118.2
C10 C4 H4 118.2
C4 C5 C18 118.03(15)
C4 C5 C8 122.80(14)
C18 C5 C8 119.15(14)
C16 C6 C9 120.24(16)
C16 C6 C11 132.70(16)
C9 C6 C11 107.04(15)
C19 C7 N2 110.57(15)
C19 C7 C23 129.03(16)
N2 C7 C23 120.40(15)
C17 C8 C5 111.43(13)
C17 C8 C22 107.06(14)
C5 C8 C22 110.40(13)
C17 C8 C26 108.01(14)
C5 C8 C26 109.66(13)
C22 C8 C26 110.22(15)
C20 C9 C6 121.51(16)
C20 C9 C10 127.63(15)
C6 C9 C10 110.85(15)
N1 C10 C4 111.20(13)
N1 C10 C13 111.98(13)
C4 C10 C13 113.58(13)
N1 C10 C9 98.61(12)
C4 C10 C9 110.05(13)
C13 C10 C9 110.43(13)
N2 C11 N1 111.91(15)
N2 C11 C6 138.64(15)
N1 C11 C6 109.45(14)
C3 C13 C10 123.38(15)
C3 C13 H13 118.3
C10 C13 H13 118.3
C20 C14 C24 121.25(17)
C20 C14 H14 119.4
C24 C14 H14 119.4
C25 C15 C28 108.66(16)
C25 C15 C27 106.95(15)
C28 C15 C27 110.26(16)
C25 C15 C3 110.89(14)
C28 C15 C3 110.04(14)
C27 C15 C3 109.99(14)
C6 C16 C24 119.09(16)
C6 C16 H16 120.5
C24 C16 H16 120.5
C8 C17 H17A 109.5
C8 C17 H17B 109.5
H17A C17 H17B 109.5
C8 C17 H17C 109.5
H17A C17 H17C 109.5
H17B C17 H17C 109.5
O1 C18 C3 120.71(15)
O1 C18 C5 120.51(15)
C3 C18 C5 118.78(14)
N1 C19 C7 104.65(15)
N1 C19 C21 122.63(15)
C7 C19 C21 132.68(16)
C9 C20 C14 117.55(16)
C9 C20 H20 121.2
C14 C20 H20 121.2
C19 C21 H21A 109.5
C19 C21 H21B 109.5
H21A C21 H21B 109.5
C19 C21 H21C 109.5
H21A C21 H21C 109.5
H21B C21 H21C 109.5
C8 C22 H22A 109.5
C8 C22 H22B 109.5
H22A C22 H22B 109.5
C8 C22 H22C 109.5
H22A C22 H22C 109.5
H22B C22 H22C 109.5
C7 C23 H23A 109.5
C7 C23 H23B 109.5
H23A C23 H23B 109.5
C7 C23 H23C 109.5
H23A C23 H23C 109.5
H23B C23 H23C 109.5
C16 C24 C14 120.35(16)
C16 C24 H24 119.8
C14 C24 H24 119.8
C15 C25 H25A 109.5
C15 C25 H25B 109.5
H25A C25 H25B 109.5
C15 C25 H25C 109.5
H25A C25 H25C 109.5
H25B C25 H25C 109.5
C8 C26 H26A 109.5
C8 C26 H26B 109.5
H26A C26 H26B 109.5
C8 C26 H26C 109.5
H26A C26 H26C 109.5
H26B C26 H26C 109.5
C15 C27 H27A 109.5
C15 C27 H27B 109.5
H27A C27 H27B 109.5
C15 C27 H27C 109.5
H27A C27 H27C 109.5
H27B C27 H27C 109.5
C15 C28 H28A 109.5
C15 C28 H28B 109.5
H28A C28 H28B 109.5
C15 C28 H28C 109.5
H28A C28 H28C 109.5
H28B C28 H28C 109.5

loop_
_geom_bond_atom_site_label_1
_geom_bond_atom_site_label_2
_geom_bond_distance
N1 C11 1.359(2)
N1 C19 1.380(2)
N1 C10 1.475(2)
N2 C11 1.329(2)
N2 C7 1.393(2)
C3 C13 1.334(2)
C3 C18 1.495(2)
C3 C15 1.535(2)
C4 C5 1.337(2)
C4 C10 1.499(2)
C4 H4 0.93
C5 C18 1.497(2)
C5 C8 1.534(2)
C6 C16 1.381(2)
C6 C9 1.397(2)
C6 C11 1.442(2)
C7 C19 1.389(2)
C7 C23 1.485(2)
C8 C17 1.521(2)
C8 C22 1.535(2)
C8 C26 1.540(2)
C9 C20 1.388(2)
C9 C10 1.564(2)
C10 C13 1.499(2)
O1 C18 1.220(2)
C13 H13 0.93
C14 C20 1.386(2)
C14 C24 1.402(3)
C14 H14 0.93
C15 C25 1.525(2)
C15 C28 1.527(3)
C15 C27 1.531(3)
C16 C24 1.379(3)
C16 H16 0.93
C17 H17A 0.96
C17 H17B 0.96
C17 H17C 0.96
C19 C21 1.484(2)
C20 H20 0.93
C21 H21A 0.96
C21 H21B 0.96
C21 H21C 0.96
C22 H22A 0.96
C22 H22B 0.96
C22 H22C 0.96
C23 H23A 0.96
C23 H23B 0.96
C23 H23C 0.96
C24 H24 0.93
C25 H25A 0.96
C25 H25B 0.96
C25 H25C 0.96
C26 H26A 0.96
C26 H26B 0.96
C26 H26C 0.96
C27 H27A 0.96
C27 H27B 0.96
C27 H27C 0.96
C28 H28A 0.96
C28 H28B 0.96
C28 H28C 0.96
